data_4334410
loop_
_publ_author_name
'Alice Raphael Karikachery'
'Han Baek Lee'
'Mehdi Masjedi'
'Andreas Ross'
'Morgan A. Moody'
'Xiaochen Cai'
'Megan Chui'
'Carl D. Hoff'
'Paul R. Sharp'

_publ_section_title
;
 High Quantum Yield Molecular Bromine Photoelimination from Mononuclear
 Platinum(IV) Complexes
;
_journal_name_full 'Inorganic Chemistry'
_journal_page_first 4113
_journal_page_last 4119
_journal_paper_doi 10.1021/ic4004998
_journal_volume 52
_journal_year 2013
_chemical_formula_sum 'C20 H37 Br5 O2 P2 Pt'
_chemical_formula_weight 966.08
_chemical_name_systematic
; 
 ? 
;
_space_group_IT_number 14
_symmetry_cell_setting monoclinic
_symmetry_space_group_name_Hall '-P 2yn'
_symmetry_space_group_name_H-M 'P 1 21/n 1'
_atom_sites_solution_hydrogens geom
_atom_sites_solution_primary direct
_atom_sites_solution_secondary difmap
_audit_creation_method SHELXL-97
_cell_angle_alpha 90.00
_cell_angle_beta 101.6500(10)
_cell_angle_gamma 90.00
_cell_formula_units_Z 4
_cell_length_a 14.9275(17)
_cell_length_b 10.7760(12)
_cell_length_c 18.080(2)
_cell_measurement_reflns_used 9502
_cell_measurement_temperature 173(2)
_cell_measurement_theta_max 27.48
_cell_measurement_theta_min 2.35
_cell_volume 2848.4(6)
_computing_cell_refinement 'APEX2 (Bruker AXS, 2008)'
_computing_data_collection 'APEX2 (Bruker AXS, 2008)'
_computing_data_reduction 'APEX2 (Bruker AXS, 2008)'
_computing_molecular_graphics 'X-SEED, Barbour, 2001'
_computing_publication_material 'CIFTAB (Sheldrick, 1997)'
_computing_structure_refinement 'SHELXL-97 (Sheldrick, 1997)'
_computing_structure_solution 'SHELXS-97 (Sheldrick, 1997)'
_diffrn_ambient_temperature 173(2)
_diffrn_measured_fraction_theta_full 0.999
_diffrn_measured_fraction_theta_max 0.999
_diffrn_measurement_device_type 'Bruker APEXII CCD area detector'
_diffrn_measurement_method 'omega scans'
_diffrn_radiation_monochromator graphite
_diffrn_radiation_type MoK\a
_diffrn_radiation_wavelength 0.71073
_diffrn_reflns_av_R_equivalents 0.0253
_diffrn_reflns_av_sigmaI/netI 0.0187
_diffrn_reflns_limit_h_max 19
_diffrn_reflns_limit_h_min -19
_diffrn_reflns_limit_k_max 13
_diffrn_reflns_limit_k_min -13
_diffrn_reflns_limit_l_max 23
_diffrn_reflns_limit_l_min -23
_diffrn_reflns_number 32477
_diffrn_reflns_theta_full 27.48
_diffrn_reflns_theta_max 27.48
_diffrn_reflns_theta_min 1.62
_diffrn_source 'fine-focus sealed tube'
_diffrn_standards_decay_% 0.0
_exptl_absorpt_coefficient_mu 12.068
_exptl_absorpt_correction_T_max 0.1360
_exptl_absorpt_correction_T_min 0.0930
_exptl_absorpt_correction_type multi-scan
_exptl_absorpt_process_details
;
 Data were corrected for decay and absorption using the program SADABS 
 (Sheldrick, G. M. (2003). SADABS. Version 2.10. University of
 G\"ottingen, Germany).
;
_exptl_crystal_colour yellow
_exptl_crystal_density_diffrn 2.253
_exptl_crystal_description block
_exptl_crystal_F_000 1824
_exptl_crystal_size_max 0.38
_exptl_crystal_size_mid 0.28
_exptl_crystal_size_min 0.28
_refine_diff_density_max 0.685
_refine_diff_density_min -0.640
_refine_diff_density_rms 0.104
_refine_ls_extinction_method none
_refine_ls_goodness_of_fit_ref 1.069
_refine_ls_hydrogen_treatment constr
_refine_ls_matrix_type full
_refine_ls_number_parameters 279
_refine_ls_number_reflns 6511
_refine_ls_number_restraints 0
_refine_ls_restrained_S_all 1.069
_refine_ls_R_factor_all 0.0197
_refine_ls_R_factor_gt 0.0171
_refine_ls_shift/su_max 0.005
_refine_ls_shift/su_mean 0.000
_refine_ls_structure_factor_coef Fsqd
_refine_ls_weighting_details 'calc w=1/[\s^2^(Fo^2^)+(0.0166P)^2^+2.4670P] where P=(Fo^2^+2Fc^2^)/3'
_refine_ls_weighting_scheme calc
_refine_ls_wR_factor_gt 0.0382
_refine_ls_wR_factor_ref 0.0389
_reflns_number_gt 6088
_reflns_number_total 6511
_reflns_threshold_expression >2sigma(I)
_cod_data_source_file ic4004998_si_002_04.cif
_cod_data_source_block 2(BrMeOPh)
_cod_original_cell_volume 2848.3(6)
_cod_original_sg_symbol_H-M 'P 1 21/n 1 '
_cod_database_code 4334410

loop_
_symmetry_equiv_pos_as_xyz
'x, y, z'
'-x+1/2, y+1/2, -z+1/2'
'-x, -y, -z'
'x-1/2, -y-1/2, z-1/2'

loop_
_atom_site_label
_atom_site_type_symbol
_atom_site_fract_x
_atom_site_fract_y
_atom_site_fract_z
_atom_site_U_iso_or_equiv
_atom_site_adp_type
_atom_site_occupancy
_atom_site_symmetry_multiplicity
_atom_site_calc_flag
_atom_site_refinement_flags
Pt1 Pt 0.487339(6) 0.951796(8) 0.244202(5) 0.01449(3) Uani 1 1 d .
Br1 Br 0.565954(17) 0.99482(2) 0.138841(14) 0.02244(6) Uani 1 1 d .
Br2 Br 0.455072(17) 1.18365(2) 0.253047(15) 0.02525(6) Uani 1 1 d .
Br3 Br 0.408051(17) 0.91060(3) 0.348895(14) 0.02481(6) Uani 1 1 d .
P2 P 0.33462(4) 0.93665(6) 0.16836(4) 0.01876(13) Uani 1 1 d .
P1 P 0.63538(4) 0.99333(6) 0.32320(3) 0.01684(12) Uani 1 1 d .
C1 C 0.51257(15) 0.7605(2) 0.23681(13) 0.0148(4) Uani 1 1 d .
C3 C 0.57636(17) 0.5656(2) 0.29210(15) 0.0212(5) Uani 1 1 d .
C17 C 0.25433(18) 1.0419(3) 0.20096(17) 0.0279(6) Uani 1 1 d .
H17A H 0.2594 1.0299 0.2559 0.034 Uiso 1 1 calc R
H17B H 0.2726 1.1284 0.1930 0.034 Uiso 1 1 calc R
C5 C 0.48774(17) 0.5640(2) 0.16876(15) 0.0224(5) Uani 1 1 d .
C2 C 0.55632(16) 0.6908(2) 0.30003(14) 0.0187(5) Uani 1 1 d .
C6 C 0.48227(16) 0.6943(2) 0.16933(14) 0.0189(5) Uani 1 1 d .
C4 C 0.53846(17) 0.4990(2) 0.22836(15) 0.0234(5) Uani 1 1 d .
H4 H 0.5470 0.4118 0.2257 0.028 Uiso 1 1 calc R
C19 C 0.32306(19) 0.9793(2) 0.06885(15) 0.0258(6) Uani 1 1 d .
H19A H 0.3728 0.9387 0.0490 0.031 Uiso 1 1 calc R
H19B H 0.2644 0.9457 0.0404 0.031 Uiso 1 1 calc R
C13 C 0.68511(17) 1.1411(2) 0.30105(14) 0.0226(5) Uani 1 1 d .
H13A H 0.6927 1.1391 0.2479 0.027 Uiso 1 1 calc R
H13B H 0.6419 1.2090 0.3058 0.027 Uiso 1 1 calc R
C14 C 0.77777(18) 1.1698(3) 0.35216(16) 0.0270(6) Uani 1 1 d .
H14A H 0.7720 1.1653 0.4051 0.040 Uiso 1 1 calc R
H14B H 0.7974 1.2533 0.3411 0.040 Uiso 1 1 calc R
H14C H 0.8231 1.1090 0.3429 0.040 Uiso 1 1 calc R
C11 C 0.63445(19) 1.0094(2) 0.42361(14) 0.0234(5) Uani 1 1 d .
H11A H 0.6003 0.9386 0.4393 0.028 Uiso 1 1 calc R
H11B H 0.6982 1.0043 0.4525 0.028 Uiso 1 1 calc R
C9 C 0.72524(16) 0.8820(2) 0.31100(14) 0.0215(5) Uani 1 1 d .
H9A H 0.6948 0.8063 0.2871 0.026 Uiso 1 1 calc R
H9B H 0.7597 0.9186 0.2750 0.026 Uiso 1 1 calc R
C15 C 0.28147(16) 0.7840(2) 0.17623(14) 0.0217(5) Uani 1 1 d .
H15A H 0.3310 0.7238 0.1948 0.026 Uiso 1 1 calc R
H15B H 0.2439 0.7904 0.2154 0.026 Uiso 1 1 calc R
C20 C 0.3258(2) 1.1187(3) 0.05324(17) 0.0381(7) Uani 1 1 d .
H20A H 0.2718 1.1585 0.0658 0.057 Uiso 1 1 calc R
H20B H 0.3263 1.1322 -0.0003 0.057 Uiso 1 1 calc R
H20C H 0.3812 1.1546 0.0842 0.057 Uiso 1 1 calc R
C16 C 0.2216(2) 0.7304(3) 0.10526(17) 0.0353(7) Uani 1 1 d .
H16A H 0.1704 0.7869 0.0870 0.053 Uiso 1 1 calc R
H16B H 0.1978 0.6495 0.1169 0.053 Uiso 1 1 calc R
H16C H 0.2579 0.7203 0.0662 0.053 Uiso 1 1 calc R
C12 C 0.5917(2) 1.1304(3) 0.44473(16) 0.0354(7) Uani 1 1 d .
H12A H 0.6257 1.2013 0.4304 0.053 Uiso 1 1 calc R
H12B H 0.5943 1.1322 0.4993 0.053 Uiso 1 1 calc R
H12C H 0.5278 1.1351 0.4179 0.053 Uiso 1 1 calc R
C18 C 0.15434(19) 1.0248(3) 0.1618(2) 0.0412(8) Uani 1 1 d .
H18A H 0.1489 1.0313 0.1070 0.062 Uiso 1 1 calc R
H18B H 0.1169 1.0892 0.1790 0.062 Uiso 1 1 calc R
H18C H 0.1331 0.9428 0.1743 0.062 Uiso 1 1 calc R
Br4 Br 0.66166(2) 0.48012(3) 0.367726(17) 0.03352(7) Uani 1 1 d .
Br5 Br 0.42026(2) 0.46981(3) 0.087281(17) 0.03781(7) Uani 1 1 d .
O2 O 0.43966(12) 0.75584(16) 0.10572(9) 0.0214(4) Uani 1 1 d .
O1 O 0.58634(11) 0.74877(16) 0.36816(9) 0.0207(4) Uani 1 1 d .
C8 C 0.48104(19) 0.7425(3) 0.04022(14) 0.0273(6) Uani 1 1 d .
H8A H 0.5455 0.7195 0.0566 0.041 Uiso 1 1 calc R
H8B H 0.4766 0.8213 0.0127 0.041 Uiso 1 1 calc R
H8C H 0.4489 0.6776 0.0071 0.041 Uiso 1 1 calc R
C7 C 0.5556(2) 0.6971(3) 0.43233(14) 0.0291(6) Uani 1 1 d .
H7A H 0.5027 0.6431 0.4147 0.044 Uiso 1 1 calc R
H7B H 0.5380 0.7644 0.4629 0.044 Uiso 1 1 calc R
H7C H 0.6051 0.6486 0.4629 0.044 Uiso 1 1 calc R
C10 C 0.79439(18) 0.8424(3) 0.38157(16) 0.0325(6) Uani 1 1 d .
H10A H 0.8280 0.9153 0.4048 0.049 Uiso 1 1 calc R
H10B H 0.8375 0.7826 0.3674 0.049 Uiso 1 1 calc R
H10C H 0.7620 0.8038 0.4177 0.049 Uiso 1 1 calc R

loop_
_atom_site_aniso_label
_atom_site_aniso_U_11
_atom_site_aniso_U_22
_atom_site_aniso_U_33
_atom_site_aniso_U_23
_atom_site_aniso_U_13
_atom_site_aniso_U_12
Pt1 0.01390(5) 0.01508(5) 0.01425(5) 0.00068(3) 0.00227(3) 0.00106(3)
Br1 0.02283(12) 0.02719(13) 0.01805(12) 0.00069(9) 0.00590(9) -0.00435(10)
Br2 0.02355(12) 0.01658(12) 0.03449(14) -0.00017(10) 0.00317(11) 0.00335(9)
Br3 0.02297(12) 0.03242(14) 0.02075(12) 0.00361(10) 0.00848(10) 0.00362(10)
P2 0.0148(3) 0.0217(3) 0.0189(3) 0.0028(2) 0.0012(2) 0.0014(2)
P1 0.0164(3) 0.0186(3) 0.0150(3) -0.0011(2) 0.0019(2) -0.0005(2)
C1 0.0123(10) 0.0147(11) 0.0175(11) -0.0003(8) 0.0036(9) -0.0003(8)
C3 0.0183(12) 0.0208(12) 0.0242(13) 0.0052(10) 0.0038(10) 0.0027(9)
C17 0.0206(13) 0.0309(14) 0.0321(15) 0.0010(11) 0.0049(11) 0.0082(11)
C5 0.0230(13) 0.0207(12) 0.0235(13) -0.0061(10) 0.0044(10) -0.0019(10)
C2 0.0146(11) 0.0202(12) 0.0209(12) 0.0001(9) 0.0024(9) -0.0012(9)
C6 0.0151(11) 0.0227(12) 0.0188(12) -0.0003(9) 0.0031(9) 0.0002(9)
C4 0.0248(13) 0.0162(12) 0.0305(14) -0.0008(10) 0.0083(11) -0.0005(10)
C19 0.0271(14) 0.0278(13) 0.0205(13) 0.0061(10) 0.0006(11) 0.0017(11)
C13 0.0232(12) 0.0206(12) 0.0225(13) -0.0007(10) 0.0014(10) -0.0048(10)
C14 0.0232(13) 0.0261(14) 0.0306(14) -0.0030(11) 0.0031(11) -0.0059(11)
C11 0.0278(13) 0.0256(13) 0.0161(12) -0.0022(10) 0.0029(10) -0.0007(11)
C9 0.0173(11) 0.0238(13) 0.0230(13) -0.0033(10) 0.0031(10) 0.0013(10)
C15 0.0167(11) 0.0242(13) 0.0233(13) 0.0031(10) 0.0021(10) -0.0035(10)
C20 0.0439(18) 0.0340(16) 0.0343(16) 0.0152(13) 0.0029(14) 0.0010(14)
C16 0.0307(15) 0.0384(16) 0.0330(16) 0.0016(13) -0.0027(12) -0.0148(13)
C12 0.0474(18) 0.0369(16) 0.0238(14) -0.0069(12) 0.0120(13) 0.0067(14)
C18 0.0198(14) 0.0482(19) 0.054(2) -0.0031(16) 0.0049(14) 0.0088(13)
Br4 0.03669(16) 0.02693(14) 0.03310(15) 0.00465(11) -0.00212(12) 0.01328(12)
Br5 0.04877(18) 0.02735(14) 0.03270(16) -0.01083(12) -0.00272(13) -0.00629(13)
O2 0.0222(9) 0.0248(9) 0.0163(8) 0.0001(7) 0.0017(7) 0.0026(7)
O1 0.0225(9) 0.0215(9) 0.0167(8) 0.0013(7) 0.0004(7) -0.0017(7)
C8 0.0307(14) 0.0335(15) 0.0175(12) -0.0024(11) 0.0043(11) -0.0006(12)
C7 0.0368(15) 0.0312(15) 0.0180(13) 0.0039(11) 0.0024(11) -0.0036(12)
C10 0.0228(13) 0.0354(16) 0.0352(16) -0.0027(12) -0.0039(12) 0.0082(12)

loop_
_atom_type_symbol
_atom_type_description
_atom_type_scat_dispersion_real
_atom_type_scat_dispersion_imag
_atom_type_scat_source
C C 0.0033 0.0016 'International Tables Vol C Tables 4.2.6.8 and 6.1.1.4'
H H 0.0000 0.0000 'International Tables Vol C Tables 4.2.6.8 and 6.1.1.4'
O O 0.0106 0.0060 'International Tables Vol C Tables 4.2.6.8 and 6.1.1.4'
P P 0.1023 0.0942 'International Tables Vol C Tables 4.2.6.8 and 6.1.1.4'
Br Br -0.2901 2.4595 'International Tables Vol C Tables 4.2.6.8 and 6.1.1.4'
Pt Pt -1.7033 8.3905 'International Tables Vol C Tables 4.2.6.8 and 6.1.1.4'

loop_
_geom_angle_atom_site_label_1
_geom_angle_atom_site_label_2
_geom_angle_atom_site_label_3
_geom_angle
C1 Pt1 P2 93.34(6)
C1 Pt1 P1 93.72(6)
P2 Pt1 P1 172.86(2)
C1 Pt1 Br3 89.55(6)
P2 Pt1 Br3 83.074(19)
P1 Pt1 Br3 95.908(18)
C1 Pt1 Br1 90.91(6)
P2 Pt1 Br1 96.634(19)
P1 Pt1 Br1 84.326(18)
Br3 Pt1 Br1 179.467(9)
C1 Pt1 Br2 179.45(6)
P2 Pt1 Br2 86.183(17)
P1 Pt1 Br2 86.756(16)
Br3 Pt1 Br2 90.127(10)
Br1 Pt1 Br2 89.408(9)
C19 P2 C17 102.87(13)
C19 P2 C15 110.05(12)
C17 P2 C15 101.99(12)
C19 P2 Pt1 115.56(9)
C17 P2 Pt1 112.28(9)
C15 P2 Pt1 112.82(8)
C11 P1 C13 102.67(12)
C11 P1 C9 109.39(12)
C13 P1 C9 101.65(12)
C11 P1 Pt1 114.52(9)
C13 P1 Pt1 113.17(8)
C9 P1 Pt1 114.12(8)
C6 C1 C2 116.6(2)
C6 C1 Pt1 121.43(17)
C2 C1 Pt1 121.93(17)
C4 C3 C2 121.9(2)
C4 C3 Br4 116.76(19)
C2 C3 Br4 121.27(19)
C18 C17 P2 114.7(2)
C18 C17 H17A 108.6
P2 C17 H17A 108.6
C18 C17 H17B 108.6
P2 C17 H17B 108.6
H17A C17 H17B 107.6
C4 C5 C6 121.7(2)
C4 C5 Br5 117.12(19)
C6 C5 Br5 121.1(2)
O1 C2 C3 119.6(2)
O1 C2 C1 119.9(2)
C3 C2 C1 120.3(2)
O2 C6 C5 119.7(2)
O2 C6 C1 119.8(2)
C5 C6 C1 120.2(2)
C5 C4 C3 117.2(2)
C5 C4 H4 121.4
C3 C4 H4 121.4
C20 C19 P2 115.3(2)
C20 C19 H19A 108.5
P2 C19 H19A 108.5
C20 C19 H19B 108.5
P2 C19 H19B 108.5
H19A C19 H19B 107.5
C14 C13 P1 113.53(18)
C14 C13 H13A 108.9
P1 C13 H13A 108.9
C14 C13 H13B 108.9
P1 C13 H13B 108.9
H13A C13 H13B 107.7
C13 C14 H14A 109.5
C13 C14 H14B 109.5
H14A C14 H14B 109.5
C13 C14 H14C 109.5
H14A C14 H14C 109.5
H14B C14 H14C 109.5
C12 C11 P1 114.51(19)
C12 C11 H11A 108.6
P1 C11 H11A 108.6
C12 C11 H11B 108.6
P1 C11 H11B 108.6
H11A C11 H11B 107.6
C10 C9 P1 117.77(18)
C10 C9 H9A 107.9
P1 C9 H9A 107.9
C10 C9 H9B 107.9
P1 C9 H9B 107.9
H9A C9 H9B 107.2
C16 C15 P2 117.55(19)
C16 C15 H15A 107.9
P2 C15 H15A 107.9
C16 C15 H15B 107.9
P2 C15 H15B 107.9
H15A C15 H15B 107.2
C19 C20 H20A 109.5
C19 C20 H20B 109.5
H20A C20 H20B 109.5
C19 C20 H20C 109.5
H20A C20 H20C 109.5
H20B C20 H20C 109.5
C15 C16 H16A 109.5
C15 C16 H16B 109.5
H16A C16 H16B 109.5
C15 C16 H16C 109.5
H16A C16 H16C 109.5
H16B C16 H16C 109.5
C11 C12 H12A 109.5
C11 C12 H12B 109.5
H12A C12 H12B 109.5
C11 C12 H12C 109.5
H12A C12 H12C 109.5
H12B C12 H12C 109.5
C17 C18 H18A 109.5
C17 C18 H18B 109.5
H18A C18 H18B 109.5
C17 C18 H18C 109.5
H18A C18 H18C 109.5
H18B C18 H18C 109.5
C6 O2 C8 115.87(19)
C2 O1 C7 116.52(19)
O2 C8 H8A 109.5
O2 C8 H8B 109.5
H8A C8 H8B 109.5
O2 C8 H8C 109.5
H8A C8 H8C 109.5
H8B C8 H8C 109.5
O1 C7 H7A 109.5
O1 C7 H7B 109.5
H7A C7 H7B 109.5
O1 C7 H7C 109.5
H7A C7 H7C 109.5
H7B C7 H7C 109.5
C9 C10 H10A 109.5
C9 C10 H10B 109.5
H10A C10 H10B 109.5
C9 C10 H10C 109.5
H10A C10 H10C 109.5
H10B C10 H10C 109.5

loop_
_geom_bond_atom_site_label_1
_geom_bond_atom_site_label_2
_geom_bond_distance
Pt1 C1 2.104(2)
Pt1 P2 2.4169(7)
Pt1 P1 2.4184(6)
Pt1 Br3 2.4668(3)
Pt1 Br1 2.4746(3)
Pt1 Br2 2.5556(4)
P2 C19 1.831(3)
P2 C17 1.832(3)
P2 C15 1.844(3)
P1 C11 1.826(3)
P1 C13 1.835(3)
P1 C9 1.845(2)
C1 C6 1.407(3)
C1 C2 1.413(3)
C3 C4 1.378(4)
C3 C2 1.396(3)
C3 Br4 1.907(2)
C17 C18 1.528(4)
C17 H17A 0.9900
C17 H17B 0.9900
C5 C4 1.377(4)
C5 C6 1.406(3)
C5 Br5 1.902(3)
C2 O1 1.373(3)
C6 O2 1.368(3)
C4 H4 0.9500
C19 C20 1.531(4)
C19 H19A 0.9900
C19 H19B 0.9900
C13 C14 1.532(3)
C13 H13A 0.9900
C13 H13B 0.9900
C14 H14A 0.9800
C14 H14B 0.9800
C14 H14C 0.9800
C11 C12 1.534(4)
C11 H11A 0.9900
C11 H11B 0.9900
C9 C10 1.531(4)
C9 H9A 0.9900
C9 H9B 0.9900
C15 C16 1.522(4)
C15 H15A 0.9900
C15 H15B 0.9900
C20 H20A 0.9800
C20 H20B 0.9800
C20 H20C 0.9800
C16 H16A 0.9800
C16 H16B 0.9800
C16 H16C 0.9800
C12 H12A 0.9800
C12 H12B 0.9800
C12 H12C 0.9800
C18 H18A 0.9800
C18 H18B 0.9800
C18 H18C 0.9800
O2 C8 1.449(3)
O1 C7 1.443(3)
C8 H8A 0.9800
C8 H8B 0.9800
C8 H8C 0.9800
C7 H7A 0.9800
C7 H7B 0.9800
C7 H7C 0.9800
C10 H10A 0.9800
C10 H10B 0.9800
C10 H10C 0.9800

loop_
_geom_torsion_atom_site_label_1
_geom_torsion_atom_site_label_2
_geom_torsion_atom_site_label_3
_geom_torsion_atom_site_label_4
_geom_torsion
C1 Pt1 P2 C19 -99.00(12)
P1 Pt1 P2 C19 89.7(2)
Br3 Pt1 P2 C19 171.86(10)
Br1 Pt1 P2 C19 -7.69(10)
Br2 Pt1 P2 C19 81.27(10)
C1 Pt1 P2 C17 143.44(12)
P1 Pt1 P2 C17 -27.9(2)
Br3 Pt1 P2 C17 54.29(10)
Br1 Pt1 P2 C17 -125.26(10)
Br2 Pt1 P2 C17 -36.30(10)
C1 Pt1 P2 C15 28.85(11)
P1 Pt1 P2 C15 -142.50(18)
Br3 Pt1 P2 C15 -60.29(9)
Br1 Pt1 P2 C15 120.16(9)
Br2 Pt1 P2 C15 -150.88(9)
C1 Pt1 P1 C11 -100.56(11)
P2 Pt1 P1 C11 70.8(2)
Br3 Pt1 P1 C11 -10.62(10)
Br1 Pt1 P1 C11 168.90(10)
Br2 Pt1 P1 C11 79.17(10)
C1 Pt1 P1 C13 142.22(11)
P2 Pt1 P1 C13 -46.4(2)
Br3 Pt1 P1 C13 -127.84(9)
Br1 Pt1 P1 C13 51.68(9)
Br2 Pt1 P1 C13 -38.05(9)
C1 Pt1 P1 C9 26.61(11)
P2 Pt1 P1 C9 -162.05(18)
Br3 Pt1 P1 C9 116.54(9)
Br1 Pt1 P1 C9 -63.94(9)
Br2 Pt1 P1 C9 -153.67(9)
P2 Pt1 C1 C6 39.44(18)
P1 Pt1 C1 C6 -141.63(18)
Br3 Pt1 C1 C6 122.48(18)
Br1 Pt1 C1 C6 -57.26(18)
Br2 Pt1 C1 C6 68(7)
P2 Pt1 C1 C2 -137.16(18)
P1 Pt1 C1 C2 41.77(18)
Br3 Pt1 C1 C2 -54.12(18)
Br1 Pt1 C1 C2 126.14(18)
Br2 Pt1 C1 C2 -108(7)
C19 P2 C17 C18 62.7(3)
C15 P2 C17 C18 -51.4(2)
Pt1 P2 C17 C18 -172.5(2)
C4 C3 C2 O1 171.7(2)
Br4 C3 C2 O1 -10.8(3)
C4 C3 C2 C1 -13.9(4)
Br4 C3 C2 C1 163.54(18)
C6 C1 C2 O1 -178.9(2)
Pt1 C1 C2 O1 -2.1(3)
C6 C1 C2 C3 6.7(3)
Pt1 C1 C2 C3 -176.52(18)
C4 C5 C6 O2 172.7(2)
Br5 C5 C6 O2 -10.3(3)
C4 C5 C6 C1 -13.3(4)
Br5 C5 C6 C1 163.60(18)
C2 C1 C6 O2 -179.7(2)
Pt1 C1 C6 O2 3.5(3)
C2 C1 C6 C5 6.3(3)
Pt1 C1 C6 C5 -170.45(18)
C6 C5 C4 C3 6.4(4)
Br5 C5 C4 C3 -170.63(19)
C2 C3 C4 C5 7.1(4)
Br4 C3 C4 C5 -170.46(19)
C17 P2 C19 C20 47.1(2)
C15 P2 C19 C20 155.2(2)
Pt1 P2 C19 C20 -75.6(2)
C11 P1 C13 C14 54.5(2)
C9 P1 C13 C14 -58.7(2)
Pt1 P1 C13 C14 178.51(16)
C13 P1 C11 C12 50.3(2)
C9 P1 C11 C12 157.6(2)
Pt1 P1 C11 C12 -72.8(2)
C11 P1 C9 C10 -11.7(2)
C13 P1 C9 C10 96.3(2)
Pt1 P1 C9 C10 -141.49(18)
C19 P2 C15 C16 -12.1(2)
C17 P2 C15 C16 96.6(2)
Pt1 P2 C15 C16 -142.79(19)
C5 C6 O2 C8 -62.9(3)
C1 C6 O2 C8 123.1(2)
C3 C2 O1 C7 -58.9(3)
C1 C2 O1 C7 126.7(2)
